data_7052355
loop_
_publ_author_name
'Edwin C. Constable'
'H.-J. G\"untherodt'
'Catherine E. Housecroft'
'Leo Merz'
'Markus Neuburger'
'Silvia Schaffner'
'Yaqiu Tao'

_publ_section_title
;
 An evaluation of the relationship between two- and three-dimensional
 packing in self-organised monolayers and bulk crystals of amphiphilic
 2,2&#x2032;:6&#x2032;,2&#x2033;-terpyridines
;
_journal_issue 10
_journal_name_full 'New Journal of Chemistry'
_journal_page_first 1470
_journal_paper_doi 10.1039/b608136c
_journal_volume 30
_journal_year 2006
_chemical_compound_source
;
?
;
_chemical_formula_moiety ' C33 H47 N3 O1 '
_chemical_formula_sum 'C33 H47 N3 O'
_chemical_formula_weight 501.76
_chemical_name_systematic
;
?
;
_space_group_IT_number 15
_symmetry_cell_setting monoclinic
_symmetry_space_group_name_Hall '-C 2yc'
_symmetry_space_group_name_H-M 'C 1 2/c 1'
_atom_sites_solution_hydrogens geom
_atom_sites_solution_primary direct
_audit_creation_date 04-09-29
_audit_creation_method CRYSTALS_ver_12.20
_cell_angle_alpha 90
_cell_angle_beta 95.9507(7)
_cell_angle_gamma 90
_cell_formula_units_Z 8
_cell_length_a 51.0346(8)
_cell_length_b 5.47280(10)
_cell_length_c 20.8564(3)
_cell_measurement_reflns_used 7599
_cell_measurement_temperature 173
_cell_measurement_theta_max 28
_cell_measurement_theta_min 3
_cell_volume 5793.85(16)
_computing_cell_refinement
;
Denzo/Scalepack (Otwinowski & Minor, 1996)
;
_computing_data_collection
;
COLLECT (Nonius BV, 1997)
;
_computing_data_reduction
;
Denzo/Scalepack (Otwinowski & Minor, 1996)
;
_computing_molecular_graphics
;
CAMERON (Watkin et al 1996)
;
_computing_publication_material
;
CRYSTALS (Watkin et al 2003)
;
_computing_structure_refinement
;
CRYSTALS (Watkin et al 2003)
;
_computing_structure_solution
;
SIR97 (Altomare et al, 1999)
;
_diffrn_ambient_temperature 173
_diffrn_measured_fraction_theta_full 0.998
_diffrn_measured_fraction_theta_max 0.998
_diffrn_measurement_device_type
;
Nonius Kappa CCD
;
_diffrn_measurement_method '\f & \w scans'
_diffrn_radiation_monochromator graphite
_diffrn_radiation_type 'Mo K\a'
_diffrn_radiation_wavelength 0.71073
_diffrn_reflns_av_R_equivalents 0.01
_diffrn_reflns_limit_h_max 66
_diffrn_reflns_limit_h_min -65
_diffrn_reflns_limit_k_max 7
_diffrn_reflns_limit_k_min -7
_diffrn_reflns_limit_l_max 27
_diffrn_reflns_limit_l_min -27
_diffrn_reflns_number 13763
_diffrn_reflns_theta_full 27.868
_diffrn_reflns_theta_max 27.868
_diffrn_reflns_theta_min 2.945
_diffrn_standards_decay_% 0.00
_diffrn_standards_interval_count 0
_diffrn_standards_interval_time 0
_diffrn_standards_number 0
_exptl_absorpt_coefficient_mu 0.069
_exptl_absorpt_correction_T_max 0.99
_exptl_absorpt_correction_T_min 0.99
_exptl_absorpt_correction_type multi-scan
_exptl_absorpt_process_details
;
Denzo/Scalepack (Otwinowski & Minor, 1996)
;
_exptl_crystal_colour ' colorless '
_exptl_crystal_density_diffrn 1.150
_exptl_crystal_description ' plate '
_exptl_crystal_F_000 2192
_exptl_crystal_size_max 0.20
_exptl_crystal_size_mid 0.14
_exptl_crystal_size_min 0.10
_refine_diff_density_max 0.18
_refine_diff_density_min -0.18
_refine_ls_extinction_coef 220(40)
_refine_ls_extinction_method 'Larson 1970 Crystallographic Computing eq 22'
_refine_ls_goodness_of_fit_ref 0.9880
_refine_ls_hydrogen_treatment mixed
_refine_ls_matrix_type full
_refine_ls_number_parameters 335
_refine_ls_number_reflns 3362
_refine_ls_number_restraints 0
_refine_ls_R_factor_all 0.0410
_refine_ls_R_factor_gt 0.0365
_refine_ls_shift/su_max 0.001028
_refine_ls_structure_factor_coef F
_refine_ls_weighting_details
;
p=P(6)*max(Fo^2^,0) + (1-P(6))Fc^2^
Method = SHELXL 97 (Sheldrick, 1997)
W = 1. / [Sigma^2^(F*)+(P(1)p)^2^+P(2)p+P(4)+P(5)Sin(theta) ]
P(i) are:
0.228E-01 0.300E-01 0.00 0.00 0.00 0.333
;
_refine_ls_weighting_scheme calc
_refine_ls_wR_factor_all 0.0473
_refine_ls_wR_factor_gt 0.0459
_refine_ls_wR_factor_ref 0.0459
_reflns_limit_h_max 66
_reflns_limit_h_min -66
_reflns_limit_k_max 7
_reflns_limit_k_min 0
_reflns_limit_l_max 27
_reflns_limit_l_min 0
_reflns_number_gt 3362
_reflns_number_total 6889
_reflns_threshold_expression I>3.00u(I)
_cod_data_source_file b608136c.txt
_cod_data_source_block yTao_c18OTPY_173k
_cod_depositor_comments
;
The following automatic conversions were performed:
'_symmetry_cell_setting' value 'Monoclinic' changed to 'monoclinic'
according to '/home/saulius/struct/CIF-dictionaries/cif_core.dic'
dictionary named 'cif_core.dic' version 2.4.1 from 2010-06-29.

Automatic conversion script
Id: cif_fix_enum 1527 2010-12-29 10:47:43Z saulius 
;
_cod_original_sg_symbol_H-M 'C 1 2/c 1 '
_cod_original_formula_sum ' C33 H47 N3 O1 '
_cod_database_code 7052355

loop_
_symmetry_equiv_pos_as_xyz
x,y,z
-x,-y,-z
x+1/2,y+1/2,z
-x+1/2,-y+1/2,-z
-x,y,-z+1/2
x,-y,z+1/2
-x+1/2,y+1/2,-z+1/2
x+1/2,-y+1/2,z+1/2

loop_
_atom_site_label
_atom_site_type_symbol
_atom_site_fract_x
_atom_site_fract_y
_atom_site_fract_z
_atom_site_U_iso_or_equiv
_atom_site_occupancy
_atom_site_adp_type
_atom_site_refinement_flags_posn
_atom_site_refinement_flags_adp
_atom_site_refinement_flags_occupancy
_atom_site_disorder_assembly
_atom_site_disorder_group
_atom_site_attached_hydrogens
O1 O 0.91160(2) 0.3883(2) 0.09545(5) 0.0330 1.0000 Uani . . . . . .
N1 N 0.92031(3) 0.5261(3) 0.33919(6) 0.0349 1.0000 Uani . . . . . .
N2 N 0.95129(3) 0.8777(2) 0.22231(6) 0.0269 1.0000 Uani . . . . . .
N3 N 0.97763(3) 1.0543(3) 0.07536(6) 0.0328 1.0000 Uani . . . . . .
C1 C 0.91863(3) 0.5247(3) 0.40284(8) 0.0378 1.0000 Uani . . . . . .
C2 C 0.92972(3) 0.6986(3) 0.44479(8) 0.0343 1.0000 Uani . . . . . .
C3 C 0.94310(3) 0.8908(3) 0.42002(8) 0.0335 1.0000 Uani . . . . . .
C4 C 0.94508(3) 0.8972(3) 0.35434(7) 0.0304 1.0000 Uani . . . . . .
C5 C 0.93365(3) 0.7127(3) 0.31562(7) 0.0268 1.0000 Uani . . . . . .
C6 C 0.93542(3) 0.7091(3) 0.24453(7) 0.0262 1.0000 Uani . . . . . .
C7 C 0.92124(3) 0.5386(3) 0.20498(7) 0.0280 1.0000 Uani . . . . . .
C8 C 0.92398(3) 0.5432(3) 0.13974(7) 0.0266 1.0000 Uani . . . . . .
C9 C 0.94053(3) 0.7154(3) 0.11589(7) 0.0275 1.0000 Uani . . . . . .
C10 C 0.95367(3) 0.8789(3) 0.15852(7) 0.0253 1.0000 Uani . . . . . .
C11 C 0.97175(3) 1.0683(3) 0.13666(7) 0.0257 1.0000 Uani . . . . . .
C12 C 0.98178(3) 1.2498(3) 0.17903(8) 0.0306 1.0000 Uani . . . . . .
C13 C 0.99891(3) 1.4219(3) 0.15793(8) 0.0332 1.0000 Uani . . . . . .
C14 C 1.00530(3) 1.4080(3) 0.09566(8) 0.0342 1.0000 Uani . . . . . .
C15 C 0.99416(3) 1.2246(3) 0.05642(8) 0.0367 1.0000 Uani . . . . . .
C16 C 0.89337(3) 0.2114(3) 0.11694(8) 0.0295 1.0000 Uani . . . . . .
C17 C 0.88344(3) 0.0630(3) 0.05814(8) 0.0298 1.0000 Uani . . . . . .
C18 C 0.86223(3) -0.1200(3) 0.07193(8) 0.0309 1.0000 Uani . . . . . .
C19 C 0.85280(3) -0.2720(3) 0.01277(8) 0.0320 1.0000 Uani . . . . . .
C20 C 0.83031(3) -0.4465(3) 0.02320(8) 0.0320 1.0000 Uani . . . . . .
C21 C 0.82098(3) -0.5957(3) -0.03652(8) 0.0320 1.0000 Uani . . . . . .
C22 C 0.79841(3) -0.7693(3) -0.02640(8) 0.0323 1.0000 Uani . . . . . .
C23 C 0.78910(3) -0.9206(3) -0.08570(8) 0.0322 1.0000 Uani . . . . . .
C24 C 0.76634(3) -1.0922(3) -0.07548(8) 0.0318 1.0000 Uani . . . . . .
C25 C 0.75725(3) -1.2456(3) -0.13465(8) 0.0328 1.0000 Uani . . . . . .
C26 C 0.73438(3) -1.4165(3) -0.12492(8) 0.0326 1.0000 Uani . . . . . .
C27 C 0.72539(3) -1.5704(3) -0.18391(8) 0.0324 1.0000 Uani . . . . . .
C28 C 0.70251(3) -1.7397(3) -0.17402(8) 0.0337 1.0000 Uani . . . . . .
C29 C 0.69326(3) -1.8946(3) -0.23285(8) 0.0335 1.0000 Uani . . . . . .
C30 C 0.67032(3) -2.0628(3) -0.22271(8) 0.0344 1.0000 Uani . . . . . .
C31 C 0.66109(3) -2.2179(3) -0.28136(8) 0.0353 1.0000 Uani . . . . . .
C32 C 0.63879(3) -2.3922(3) -0.27093(9) 0.0381 1.0000 Uani . . . . . .
C33 C 0.62972(4) -2.5431(4) -0.33040(9) 0.0477 1.0000 Uani . . . . . .
H11 H 0.90874(3) 0.3877(3) 0.42101(8) 0.0429 1.0000 Uiso R . . . . .
H21 H 0.92820(3) 0.6873(3) 0.49212(8) 0.0413 1.0000 Uiso R . . . . .
H31 H 0.95118(3) 1.0220(3) 0.44902(8) 0.0395 1.0000 Uiso R . . . . .
H41 H 0.95468(3) 1.0331(3) 0.33486(7) 0.0367 1.0000 Uiso R . . . . .
H71 H 0.90945(3) 0.4165(3) 0.22318(7) 0.0342 1.0000 Uiso R . . . . .
H91 H 0.94283(3) 0.7212(3) 0.06888(7) 0.0312 1.0000 Uiso R . . . . .
H121 H 0.97664(3) 1.2552(3) 0.22399(8) 0.0350 1.0000 Uiso R . . . . .
H131 H 1.00644(3) 1.5534(3) 0.18764(8) 0.0393 1.0000 Uiso R . . . . .
H141 H 1.01777(3) 1.5280(3) 0.07919(8) 0.0407 1.0000 Uiso R . . . . .
H151 H 0.99863(3) 1.2172(3) 0.01090(8) 0.0424 1.0000 Uiso R . . . . .
H161 H 0.90250(3) 0.1031(3) 0.15084(8) 0.0354 1.0000 Uiso R . . . . .
H162 H 0.87832(3) 0.2962(3) 0.13463(8) 0.0354 1.0000 Uiso R . . . . .
H171 H 0.89860(3) -0.0286(3) 0.04300(8) 0.0365 1.0000 Uiso R . . . . .
H172 H 0.87597(3) 0.1768(3) 0.02343(8) 0.0365 1.0000 Uiso R . . . . .
H181 H 0.86954(3) -0.2317(3) 0.10728(8) 0.0373 1.0000 Uiso R . . . . .
H182 H 0.84686(3) -0.0285(3) 0.08603(8) 0.0373 1.0000 Uiso R . . . . .
H191 H 0.86801(3) -0.3706(3) 0.00051(8) 0.0377 1.0000 Uiso R . . . . .
H192 H 0.84668(3) -0.1584(3) -0.02327(8) 0.0377 1.0000 Uiso R . . . . .
H201 H 0.83643(3) -0.5614(3) 0.05892(8) 0.0392 1.0000 Uiso R . . . . .
H202 H 0.81511(3) -0.3485(3) 0.03576(8) 0.0392 1.0000 Uiso R . . . . .
H211 H 0.83613(3) -0.6951(3) -0.04880(8) 0.0392 1.0000 Uiso R . . . . .
H212 H 0.81504(3) -0.4807(3) -0.07236(8) 0.0392 1.0000 Uiso R . . . . .
H221 H 0.80434(3) -0.8835(3) 0.00964(8) 0.0386 1.0000 Uiso R . . . . .
H222 H 0.78325(3) -0.6697(3) -0.01434(8) 0.0386 1.0000 Uiso R . . . . .
H231 H 0.80427(3) -1.0202(3) -0.09775(8) 0.0384 1.0000 Uiso R . . . . .
H232 H 0.78318(3) -0.8063(3) -0.12173(8) 0.0384 1.0000 Uiso R . . . . .
H241 H 0.77221(3) -1.2055(3) -0.03919(8) 0.0375 1.0000 Uiso R . . . . .
H242 H 0.75111(3) -0.9925(3) -0.06382(8) 0.0375 1.0000 Uiso R . . . . .
H251 H 0.77248(3) -1.3455(3) -0.14623(8) 0.0393 1.0000 Uiso R . . . . .
H252 H 0.75143(3) -1.1322(3) -0.17096(8) 0.0393 1.0000 Uiso R . . . . .
H261 H 0.74021(3) -1.5298(3) -0.08860(8) 0.0388 1.0000 Uiso R . . . . .
H262 H 0.71917(3) -1.3165(3) -0.11329(8) 0.0388 1.0000 Uiso R . . . . .
H271 H 0.74052(3) -1.6720(3) -0.19523(8) 0.0386 1.0000 Uiso R . . . . .
H272 H 0.71975(3) -1.4572(3) -0.22039(8) 0.0386 1.0000 Uiso R . . . . .
H281 H 0.70815(3) -1.8525(3) -0.13745(8) 0.0407 1.0000 Uiso R . . . . .
H282 H 0.68738(3) -1.6378(3) -0.16277(8) 0.0407 1.0000 Uiso R . . . . .
H291 H 0.70837(3) -1.9968(3) -0.24412(8) 0.0395 1.0000 Uiso R . . . . .
H292 H 0.68761(3) -1.7821(3) -0.26947(8) 0.0395 1.0000 Uiso R . . . . .
H301 H 0.67596(3) -2.1747(3) -0.18595(8) 0.0404 1.0000 Uiso R . . . . .
H302 H 0.65520(3) -1.9605(3) -0.21162(8) 0.0404 1.0000 Uiso R . . . . .
H311 H 0.67638(3) -2.3161(3) -0.29329(8) 0.0429 1.0000 Uiso R . . . . .
H312 H 0.65491(3) -2.1060(3) -0.31771(8) 0.0429 1.0000 Uiso R . . . . .
H321 H 0.64504(3) -2.5062(3) -0.23510(9) 0.0455 1.0000 Uiso R . . . . .
H322 H 0.62358(3) -2.2944(3) -0.25832(9) 0.0455 1.0000 Uiso R . . . . .
H331 H 0.61509(4) -2.6543(4) -0.32073(9) 0.0596 1.0000 Uiso R . . . . .
H332 H 0.64477(4) -2.6424(4) -0.34324(9) 0.0596 1.0000 Uiso R . . . . .
H333 H 0.62331(4) -2.4307(4) -0.36647(9) 0.0596 1.0000 Uiso R . . . . .

loop_
_atom_site_aniso_label
_atom_site_aniso_U_11
_atom_site_aniso_U_22
_atom_site_aniso_U_33
_atom_site_aniso_U_23
_atom_site_aniso_U_13
_atom_site_aniso_U_12
O1 0.0355(7) 0.0368(7) 0.0274(6) -0.0072(5) 0.0061(5) -0.0139(6)
N1 0.0408(9) 0.0368(8) 0.0280(8) 0.0005(7) 0.0089(6) -0.0064(7)
N2 0.0288(7) 0.0291(8) 0.0229(7) -0.0009(6) 0.0034(6) -0.0041(6)
N3 0.0389(8) 0.0344(8) 0.0255(7) 0.0040(6) 0.0058(6) -0.0048(7)
C1 0.0445(11) 0.0401(11) 0.0306(9) 0.0042(9) 0.0124(8) -0.0050(9)
C2 0.0373(10) 0.0426(11) 0.0236(8) 0.0014(8) 0.0067(7) 0.0059(9)
C3 0.0369(10) 0.0372(10) 0.0260(9) -0.0048(8) 0.0014(7) 0.0038(8)
C4 0.0335(10) 0.0315(10) 0.0263(8) -0.0007(7) 0.0041(7) -0.0014(8)
C5 0.0258(8) 0.0292(9) 0.0255(8) 0.0001(7) 0.0034(7) 0.0003(7)
C6 0.0269(8) 0.0270(9) 0.0248(8) -0.0011(7) 0.0034(7) 0.0004(8)
C7 0.0268(9) 0.0308(9) 0.0269(8) -0.0012(7) 0.0048(7) -0.0045(8)
C8 0.0250(9) 0.0273(9) 0.0271(8) -0.0047(7) 0.0005(7) -0.0031(7)
C9 0.0282(9) 0.0320(9) 0.0226(8) -0.0005(7) 0.0040(7) -0.0014(8)
C10 0.0229(8) 0.0283(9) 0.0246(8) 0.0002(7) 0.0027(6) 0.0002(7)
C11 0.0237(8) 0.0279(9) 0.0252(8) 0.0038(7) 0.0011(6) 0.0010(7)
C12 0.0295(9) 0.0336(10) 0.0287(8) 0.0011(8) 0.0023(7) -0.0042(8)
C13 0.0318(10) 0.0316(10) 0.0353(10) 0.0012(8) -0.0012(7) -0.0047(8)
C14 0.0316(9) 0.0314(10) 0.0396(10) 0.0100(8) 0.0027(7) -0.0054(8)
C15 0.0431(10) 0.0386(11) 0.0297(9) 0.0076(8) 0.0095(8) -0.0034(9)
C16 0.0285(9) 0.0301(9) 0.0305(9) -0.0036(8) 0.0058(7) -0.0087(8)
C17 0.0303(9) 0.0286(9) 0.0305(9) -0.0034(7) 0.0033(7) -0.0047(8)
C18 0.0296(9) 0.0317(9) 0.0315(9) -0.0035(8) 0.0037(7) -0.0058(8)
C19 0.0348(9) 0.0302(10) 0.0308(9) -0.0046(8) 0.0031(7) -0.0063(8)
C20 0.0331(9) 0.0291(9) 0.0337(9) -0.0050(8) 0.0030(7) -0.0065(8)
C21 0.0321(10) 0.0292(9) 0.0341(9) -0.0021(8) 0.0016(7) -0.0052(8)
C22 0.0320(9) 0.0302(9) 0.0344(9) -0.0035(8) 0.0030(7) -0.0062(8)
C23 0.0316(10) 0.0309(10) 0.0340(9) -0.0025(8) 0.0030(7) -0.0061(8)
C24 0.0317(9) 0.0302(9) 0.0338(9) -0.0053(8) 0.0051(7) -0.0074(8)
C25 0.0342(9) 0.0304(10) 0.0340(9) -0.0044(8) 0.0039(7) -0.0069(8)
C26 0.0308(9) 0.0315(9) 0.0355(9) -0.0045(8) 0.0040(7) -0.0064(8)
C27 0.0329(10) 0.0290(9) 0.0349(9) -0.0029(8) 0.0021(7) -0.0062(8)
C28 0.0333(9) 0.0324(10) 0.0354(9) -0.0043(8) 0.0037(7) -0.0068(8)
C29 0.0350(10) 0.0307(9) 0.0350(9) -0.0034(8) 0.0036(8) -0.0057(8)
C30 0.0343(10) 0.0331(10) 0.0361(9) -0.0063(8) 0.0057(8) -0.0077(8)
C31 0.0359(10) 0.0348(10) 0.0351(9) -0.0042(8) 0.0027(7) -0.0060(9)
C32 0.0324(10) 0.0381(10) 0.0438(10) -0.0053(9) 0.0037(8) -0.0076(9)
C33 0.0432(11) 0.0438(12) 0.0543(12) -0.0085(10) -0.0031(9) -0.0130(10)

loop_
_atom_type_symbol
_atom_type_scat_dispersion_real
_atom_type_scat_dispersion_imag
_atom_type_scat_Cromer_Mann_a1
_atom_type_scat_Cromer_Mann_b1
_atom_type_scat_Cromer_Mann_a2
_atom_type_scat_Cromer_Mann_b2
_atom_type_scat_Cromer_Mann_a3
_atom_type_scat_Cromer_Mann_b3
_atom_type_scat_Cromer_Mann_a4
_atom_type_scat_Cromer_Mann_b4
_atom_type_scat_Cromer_Mann_c
_atom_type_scat_source
'C ' 0.0033 0.0016 2.3100 20.8439 1.0200 10.2075 1.5886 0.5687 0.8650 51.6512 0.2156 International_Tables_Vol_IV_Table_2.2B
'H ' 0.0000 0.0000 0.4930 10.5109 0.3229 26.1257 0.1402 3.1424 0.0408 57.7998 0.0030 International_Tables_Vol_IV_Table_2.2B
'N ' 0.0061 0.0033 12.2126 0.0057 3.1322 9.8933 2.0125 28.9975 1.1663 0.5826 -11.5290 International_Tables_Vol_IV_Table_2.2B
'O ' 0.0106 0.0060 3.0485 13.2771 2.2868 5.7011 1.5463 0.3239 0.8670 32.9089 0.2508 International_Tables_Vol_IV_Table_2.2B

loop_
_geom_angle_atom_site_label_1
_geom_angle_site_symmetry_1
_geom_angle_atom_site_label_2
_geom_angle_site_symmetry_2
_geom_angle_atom_site_label_3
_geom_angle_site_symmetry_3
_geom_angle
_geom_angle_publ_flag
C8 . O1 . C16 . 118.37(12) yes
C1 . N1 . C5 . 116.91(15) yes
C6 . N2 . C10 . 117.62(13) yes
C11 . N3 . C15 . 116.64(14) yes
N1 . C1 . C2 . 124.23(17) yes
N1 . C1 . H11 . 117.825 no
C2 . C1 . H11 . 117.947 no
C1 . C2 . C3 . 118.40(16) yes
C1 . C2 . H21 . 121.103 no
C3 . C2 . H21 . 120.500 no
C2 . C3 . C4 . 118.59(16) yes
C2 . C3 . H31 . 120.587 no
C4 . C3 . H31 . 120.823 no
C3 . C4 . C5 . 119.30(16) yes
C3 . C4 . H41 . 120.658 no
C5 . C4 . H41 . 120.040 no
C4 . C5 . N1 . 122.57(15) yes
C4 . C5 . C6 . 121.57(15) yes
N1 . C5 . C6 . 115.86(14) yes
C5 . C6 . N2 . 115.73(14) yes
C5 . C6 . C7 . 120.92(14) yes
N2 . C6 . C7 . 123.34(14) yes
C6 . C7 . C8 . 118.05(14) yes
C6 . C7 . H71 . 121.154 no
C8 . C7 . H71 . 120.799 no
C7 . C8 . O1 . 124.75(14) yes
C7 . C8 . C9 . 119.41(14) yes
O1 . C8 . C9 . 115.84(13) yes
C8 . C9 . C10 . 118.66(14) yes
C8 . C9 . H91 . 120.600 no
C10 . C9 . H91 . 120.736 no
C9 . C10 . N2 . 122.91(14) yes
C9 . C10 . C11 . 121.80(14) yes
N2 . C10 . C11 . 115.29(14) yes
C10 . C11 . N3 . 117.20(14) yes
C10 . C11 . C12 . 120.06(14) yes
N3 . C11 . C12 . 122.74(15) yes
C11 . C12 . C13 . 119.05(15) yes
C11 . C12 . H121 . 120.123 no
C13 . C12 . H121 . 120.827 no
C12 . C13 . C14 . 118.78(16) yes
C12 . C13 . H131 . 120.414 no
C14 . C13 . H131 . 120.805 no
C13 . C14 . C15 . 118.53(16) yes
C13 . C14 . H141 . 120.689 no
C15 . C14 . H141 . 120.784 no
C14 . C15 . N3 . 124.25(16) yes
C14 . C15 . H151 . 118.175 no
N3 . C15 . H151 . 117.575 no
O1 . C16 . C17 . 106.27(12) yes
O1 . C16 . H161 . 110.391 no
C17 . C16 . H161 . 110.318 no
O1 . C16 . H162 . 110.324 no
C17 . C16 . H162 . 110.033 no
H161 . C16 . H162 . 109.467 no
C16 . C17 . C18 . 112.60(13) yes
C16 . C17 . H171 . 108.654 no
C18 . C17 . H171 . 108.555 no
C16 . C17 . H172 . 108.835 no
C18 . C17 . H172 . 108.699 no
H171 . C17 . H172 . 109.466 no
C17 . C18 . C19 . 112.13(13) yes
C17 . C18 . H181 . 108.842 no
C19 . C18 . H181 . 108.985 no
C17 . C18 . H182 . 108.737 no
C19 . C18 . H182 . 108.654 no
H181 . C18 . H182 . 109.467 no
C18 . C19 . C20 . 113.89(13) yes
C18 . C19 . H191 . 108.250 no
C20 . C19 . H191 . 108.327 no
C18 . C19 . H192 . 108.479 no
C20 . C19 . H192 . 108.369 no
H191 . C19 . H192 . 109.467 no
C19 . C20 . C21 . 113.24(13) yes
C19 . C20 . H201 . 108.553 no
C21 . C20 . H201 . 108.580 no
C19 . C20 . H202 . 108.497 no
C21 . C20 . H202 . 108.455 no
H201 . C20 . H202 . 109.467 no
C20 . C21 . C22 . 113.41(13) yes
C20 . C21 . H211 . 108.449 no
C22 . C21 . H211 . 108.187 no
C20 . C21 . H212 . 108.555 no
C22 . C21 . H212 . 108.725 no
H211 . C21 . H212 . 109.467 no
C21 . C22 . C23 . 113.77(13) yes
C21 . C22 . H221 . 108.631 no
C23 . C22 . H221 . 108.380 no
C21 . C22 . H222 . 108.103 no
C23 . C22 . H222 . 108.435 no
H221 . C22 . H222 . 109.467 no
C22 . C23 . C24 . 113.54(13) yes
C22 . C23 . H231 . 108.412 no
C24 . C23 . H231 . 108.668 no
C22 . C23 . H232 . 108.357 no
C24 . C23 . H232 . 108.350 no
H231 . C23 . H232 . 109.466 no
C23 . C24 . C25 . 113.47(13) yes
C23 . C24 . H241 . 108.361 no
C25 . C24 . H241 . 108.254 no
C23 . C24 . H242 . 108.690 no
C25 . C24 . H242 . 108.547 no
H241 . C24 . H242 . 109.467 no
C24 . C25 . C26 . 113.76(13) yes
C24 . C25 . H251 . 108.508 no
C26 . C25 . H251 . 108.763 no
C24 . C25 . H252 . 108.212 no
C26 . C25 . H252 . 108.075 no
H251 . C25 . H252 . 109.467 no
C25 . C26 . C27 . 113.73(13) yes
C25 . C26 . H261 . 108.012 no
C27 . C26 . H261 . 108.073 no
C25 . C26 . H262 . 108.698 no
C27 . C26 . H262 . 108.801 no
H261 . C26 . H262 . 109.467 no
C26 . C27 . C28 . 113.51(14) yes
C26 . C27 . H271 . 108.863 no
C28 . C27 . H271 . 108.389 no
C26 . C27 . H272 . 108.120 no
C28 . C27 . H272 . 108.439 no
H271 . C27 . H272 . 109.467 no
C27 . C28 . C29 . 114.05(14) yes
C27 . C28 . H281 . 108.368 no
C29 . C28 . H281 . 108.125 no
C27 . C28 . H282 . 108.321 no
C29 . C28 . H282 . 108.452 no
H281 . C28 . H282 . 109.467 no
C28 . C29 . C30 . 113.77(13) yes
C28 . C29 . H291 . 108.550 no
C30 . C29 . H291 . 108.505 no
C28 . C29 . H292 . 108.222 no
C30 . C29 . H292 . 108.269 no
H291 . C29 . H292 . 109.467 no
C29 . C30 . C31 . 113.84(14) yes
C29 . C30 . H301 . 108.222 no
C31 . C30 . H301 . 108.358 no
C29 . C30 . H302 . 108.466 no
C31 . C30 . H302 . 108.428 no
H301 . C30 . H302 . 109.467 no
C30 . C31 . C32 . 114.17(14) yes
C30 . C31 . H311 . 108.345 no
C32 . C31 . H311 . 108.322 no
C30 . C31 . H312 . 108.325 no
C32 . C31 . H312 . 108.152 no
H311 . C31 . H312 . 109.467 no
C31 . C32 . C33 . 113.17(15) yes
C31 . C32 . H321 . 108.242 no
C33 . C32 . H321 . 108.508 no
C31 . C32 . H322 . 108.382 no
C33 . C32 . H322 . 109.021 no
H321 . C32 . H322 . 109.467 no
C32 . C33 . H331 . 109.654 no
C32 . C33 . H332 . 109.631 no
H331 . C33 . H332 . 109.474 no
C32 . C33 . H333 . 109.115 no
H331 . C33 . H333 . 109.476 no
H332 . C33 . H333 . 109.477 no

loop_
_geom_bond_atom_site_label_1
_geom_bond_site_symmetry_1
_geom_bond_atom_site_label_2
_geom_bond_site_symmetry_2
_geom_bond_distance
_geom_bond_publ_flag
O1 . C8 . 1.3601(18) yes
O1 . C16 . 1.4458(18) yes
N1 . C1 . 1.339(2) yes
N1 . C5 . 1.348(2) yes
N2 . C6 . 1.3415(19) yes
N2 . C10 . 1.3484(19) yes
N3 . C11 . 1.3452(19) yes
N3 . C15 . 1.344(2) yes
C1 . C2 . 1.375(2) yes
C1 . H11 . 1.000 no
C2 . C3 . 1.383(2) yes
C2 . H21 . 1.000 no
C3 . C4 . 1.385(2) yes
C3 . H31 . 1.000 no
C4 . C5 . 1.383(2) yes
C4 . H41 . 1.000 no
C5 . C6 . 1.495(2) yes
C6 . C7 . 1.397(2) yes
C7 . C8 . 1.382(2) yes
C7 . H71 . 1.000 no
C8 . C9 . 1.392(2) yes
C9 . C10 . 1.384(2) yes
C9 . H91 . 1.000 no
C10 . C11 . 1.491(2) yes
C11 . C12 . 1.391(2) yes
C12 . C13 . 1.387(2) yes
C12 . H121 . 1.000 no
C13 . C14 . 1.373(2) yes
C13 . H131 . 1.000 no
C14 . C15 . 1.380(2) yes
C14 . H141 . 1.000 no
C15 . H151 . 1.000 no
C16 . C17 . 1.514(2) yes
C16 . H161 . 1.000 no
C16 . H162 . 1.000 no
C17 . C18 . 1.524(2) yes
C17 . H171 . 1.000 no
C17 . H172 . 1.000 no
C18 . C19 . 1.524(2) yes
C18 . H181 . 1.000 no
C18 . H182 . 1.000 no
C19 . C20 . 1.526(2) yes
C19 . H191 . 1.000 no
C19 . H192 . 1.000 no
C20 . C21 . 1.524(2) yes
C20 . H201 . 1.000 no
C20 . H202 . 1.000 no
C21 . C22 . 1.524(2) yes
C21 . H211 . 1.000 no
C21 . H212 . 1.000 no
C22 . C23 . 1.523(2) yes
C22 . H221 . 1.000 no
C22 . H222 . 1.000 no
C23 . C24 . 1.526(2) yes
C23 . H231 . 1.000 no
C23 . H232 . 1.000 no
C24 . C25 . 1.525(2) yes
C24 . H241 . 1.000 no
C24 . H242 . 1.000 no
C25 . C26 . 1.525(2) yes
C25 . H251 . 1.000 no
C25 . H252 . 1.000 no
C26 . C27 . 1.522(2) yes
C26 . H261 . 1.000 no
C26 . H262 . 1.000 no
C27 . C28 . 1.521(2) yes
C27 . H271 . 1.000 no
C27 . H272 . 1.000 no
C28 . C29 . 1.525(2) yes
C28 . H281 . 1.000 no
C28 . H282 . 1.000 no
C29 . C30 . 1.521(2) yes
C29 . H291 . 1.000 no
C29 . H292 . 1.000 no
C30 . C31 . 1.523(2) yes
C30 . H301 . 1.000 no
C30 . H302 . 1.000 no
C31 . C32 . 1.517(2) yes
C31 . H311 . 1.000 no
C31 . H312 . 1.000 no
C32 . C33 . 1.522(2) yes
C32 . H321 . 1.000 no
C32 . H322 . 1.000 no
C33 . H331 . 1.000 no
C33 . H332 . 1.000 no
C33 . H333 . 1.000 no

loop_
_cod_related_entry_id
_cod_related_entry_database
_cod_related_entry_code
1 ChemSpider 9180803
